data_7062645
loop_
_publ_author_name
'Moon, Josh'
'Guo, Zhifang'
'Beaumont, Owen A.'
'Hamilton, Sophie'
'Bousrez, Guillaume'
'Mottram, Eleanor'
'Wang, Jun'
'Somers, Anthony E.'
'Deacon, Glen B.'
'Junk, Peter C.'

_publ_section_title
;
 4-Hydroxybenzoato-rare earth(iii) complexes -- syntheses, a structural
 goldmine from coordination diversity and improved corrosion inhibition
 behaviour
;
_journal_issue 36
_journal_name_full 'New Journal of Chemistry'
_journal_page_first 16843
_journal_page_last 16854
_journal_paper_doi 10.1039/D3NJ02735J
_journal_volume 47
_journal_year 2023
_chemical_formula_moiety 'C42 H38 Er2 O22, 2(H2 O)'
_chemical_formula_sum 'C42 H42 Er2 O24'
_chemical_formula_weight 1265.27
_space_group_crystal_system monoclinic
_space_group_IT_number 14
_space_group_name_Hall '-P 2ybc'
_space_group_name_H-M_alt 'P 1 21/c 1'
_atom_sites_solution_hydrogens mixed
_audit_creation_date 2023-04-03
_audit_creation_method
;
Olex2 1.3
(compiled 2020.11.12 svn.r5f609507 for OlexSys, GUI svn.r6408)
;
_audit_update_record
;
2023-06-12 deposited with the CCDC.	2023-08-01 downloaded from the CCDC.
;
_cell_angle_alpha 90
_cell_angle_beta 106.0290(10)
_cell_angle_gamma 90
_cell_formula_units_Z 2
_cell_length_a 10.3698(3)
_cell_length_b 14.8378(5)
_cell_length_c 15.5102(5)
_cell_measurement_reflns_used 8026
_cell_measurement_temperature 296(2)
_cell_measurement_theta_max 30.04
_cell_measurement_theta_min 2.46
_cell_volume 2293.70(13)
_computing_molecular_graphics 'Olex2 1.3 (Dolomanov et al., 2009)'
_computing_publication_material 'Olex2 1.3 (Dolomanov et al., 2009)'
_computing_structure_refinement 'SHELXL 2018/3 (Sheldrick, 2015)'
_computing_structure_solution 'ShelXT (Sheldrick, 2015)'
_diffrn_ambient_temperature 296.15
_diffrn_measured_fraction_theta_full 1.000
_diffrn_measured_fraction_theta_max 1.000
_diffrn_measurement_device_type 'Bruker APEX-II CCD'
_diffrn_measurement_method '\f and \w scans'
_diffrn_radiation_type MoK\a
_diffrn_radiation_wavelength 0.71073
_diffrn_reflns_av_R_equivalents 0.0675
_diffrn_reflns_av_unetI/netI 0.0477
_diffrn_reflns_Laue_measured_fraction_full 1.000
_diffrn_reflns_Laue_measured_fraction_max 1.000
_diffrn_reflns_limit_h_max 8
_diffrn_reflns_limit_h_min -13
_diffrn_reflns_limit_k_max 19
_diffrn_reflns_limit_k_min -19
_diffrn_reflns_limit_l_max 20
_diffrn_reflns_limit_l_min -20
_diffrn_reflns_number 25669
_diffrn_reflns_point_group_measured_fraction_full 1.000
_diffrn_reflns_point_group_measured_fraction_max 1.000
_diffrn_reflns_theta_full 25.242
_diffrn_reflns_theta_max 27.497
_diffrn_reflns_theta_min 1.936
_exptl_absorpt_coefficient_mu 3.722
_exptl_absorpt_correction_T_max 0.475
_exptl_absorpt_correction_T_min 0.146
_exptl_absorpt_correction_type psi-scan
_exptl_absorpt_process_details SADABS
_exptl_crystal_colour colourless
_exptl_crystal_colour_primary colourless
_exptl_crystal_density_diffrn 1.832
_exptl_crystal_description prism
_exptl_crystal_F_000 1244
_exptl_crystal_size_max 0.6
_exptl_crystal_size_mid 0.4
_exptl_crystal_size_min 0.25
_refine_diff_density_max 1.323
_refine_diff_density_min -2.352
_refine_diff_density_rms 0.164
_refine_ls_extinction_coef 0.0447(9)
_refine_ls_extinction_expression Fc^*^=kFc[1+0.001xFc^2^\l^3^/sin(2\q)]^-1/4^
_refine_ls_extinction_method 'SHELXL-2018/3 (Sheldrick 2018)'
_refine_ls_goodness_of_fit_ref 1.070
_refine_ls_hydrogen_treatment constr
_refine_ls_matrix_type full
_refine_ls_number_parameters 315
_refine_ls_number_reflns 5273
_refine_ls_number_restraints 1
_refine_ls_restrained_S_all 1.070
_refine_ls_R_factor_all 0.0360
_refine_ls_R_factor_gt 0.0325
_refine_ls_shift/su_max 0.001
_refine_ls_shift/su_mean 0.000
_refine_ls_structure_factor_coef Fsqd
_refine_ls_weighting_details 'w=1/[\s^2^(Fo^2^)+(0.0491P)^2^+1.4859P] where P=(Fo^2^+2Fc^2^)/3'
_refine_ls_weighting_scheme calc
_refine_ls_wR_factor_gt 0.0846
_refine_ls_wR_factor_ref 0.0872
_reflns_Friedel_coverage 0.000
_reflns_number_gt 4831
_reflns_number_total 5273
_reflns_threshold_expression 'I > 2\s(I)'
_cod_data_source_file d3nj02735j2.cif
_cod_data_source_block p21c_CCDC1
_cod_depositor_comments 'Adding full bibliography for 7062632--7062650.cif.'
_cod_database_code 7062645
_shelx_shelxl_version_number 2018/3
_shelx_space_group_comment
;
The symmetry employed for this shelxl refinement is uniquely defined
by the following loop, which should always be used as a source of
symmetry information in preference to the above space-group names.
They are only intended as comments.
;
_shelx_estimated_absorpt_t_max 0.456
_shelx_estimated_absorpt_t_min 0.214
_olex2_refinement_description
;
1. Restrained distances
 H12A_$1-H11A
 2.2 with sigma of 0.02
2.a Free rotating group:
 O12(H12A,H12B)
2.b Rotating group:
 O7(H7A,H7B), O8(H8A,H8B)
2.c Aromatic/amide H refined with riding coordinates:
 C10(H10A), C14(H14), C13(H13), C21(H21), C7(H7), C17(H17), C18(H18), C11(H11),
  C3(H3), C6(H6), C20(H20), C4(H4)
2.d Tetrahedral OH refined with riding coordinates:
 O9(H9)
2.e Idealised tetrahedral OH refined as rotating group:
 O10(H10), O11(H11A)
;
_olex2_submission_special_instructions 'No special instructions were received'

loop_
_space_group_symop_operation_xyz
'x, y, z'
'-x, y+1/2, -z+1/2'
'-x, -y, -z'
'x, -y-1/2, z-1/2'

loop_
_atom_site_label
_atom_site_type_symbol
_atom_site_fract_x
_atom_site_fract_y
_atom_site_fract_z
_atom_site_U_iso_or_equiv
_atom_site_adp_type
_atom_site_occupancy
_atom_site_site_symmetry_order
_atom_site_calc_flag
_atom_site_refinement_flags_posn
_atom_site_refinement_flags_adp
_atom_site_refinement_flags_occupancy
_atom_site_disorder_assembly
_atom_site_disorder_group
Er1 Er 0.46147(2) 0.14780(2) 0.42158(2) 0.01466(9) Uani 1 1 d . . . . .
O3 O 0.5571(2) 0.27836(17) 0.51042(15) 0.0243(5) Uani 1 1 d . . . . .
O6 O 0.6372(2) -0.00852(16) 0.59982(16) 0.0221(5) Uani 1 1 d . . . . .
O4 O 0.5391(3) 0.27846(18) 0.36770(16) 0.0264(5) Uani 1 1 d . . . . .
O1 O 0.2805(2) 0.17802(18) 0.29131(15) 0.0209(5) Uani 1 1 d . . . . .
O5 O 0.6616(2) 0.08558(18) 0.49403(16) 0.0256(5) Uani 1 1 d . . . . .
O7 O 0.5542(3) 0.0984(2) 0.30626(17) 0.0322(6) Uani 1 1 d . . . . .
H7A H 0.595828 0.047851 0.303517 0.048 Uiso 1 1 d R U . . .
H7B H 0.553760 0.126468 0.256784 0.048 Uiso 1 1 d R U . . .
O8 O 0.4323(3) 0.1136(2) 0.56019(17) 0.0290(6) Uani 1 1 d . . . . .
H8A H 0.437087 0.161698 0.591802 0.044 Uiso 1 1 d R U . . .
H8B H 0.498054 0.081234 0.590158 0.044 Uiso 1 1 d R U . . .
O2 O 0.2588(2) 0.21872(18) 0.42155(16) 0.0256(5) Uani 1 1 d . . . . .
O12 O 0.3807(3) 0.3031(2) 0.1953(2) 0.0355(7) Uani 1 1 d G . . . .
H12A H 0.436213 0.296272 0.246665 0.053 Uiso 1 1 d G U . . .
H12B H 0.327745 0.258453 0.189954 0.053 Uiso 1 1 d G U . . .
O10 O 0.7750(3) 0.6703(2) 0.4495(2) 0.0373(7) Uani 1 1 d . . . . .
H10 H 0.767505 0.698595 0.493203 0.056 Uiso 1 1 calc R U . . .
O9 O -0.3482(2) 0.2247(2) 0.19029(18) 0.0433(8) Uani 1 1 d . . . . .
H9 H -0.369095 0.209153 0.137516 0.065 Uiso 1 1 calc R U . . .
C8 C 0.5742(3) 0.3194(2) 0.4427(2) 0.0189(6) Uani 1 1 d . . . . .
C9 C 0.6316(3) 0.4099(2) 0.4482(2) 0.0210(7) Uani 1 1 d . . . . .
C2 C 0.0625(3) 0.2211(2) 0.2971(2) 0.0211(7) Uani 1 1 d . . . . .
C10 C 0.6571(4) 0.4484(3) 0.3729(3) 0.0309(8) Uani 1 1 d . . . . .
H10A H 0.641515 0.415150 0.320159 0.037 Uiso 1 1 calc R U . . .
C16 C 0.8560(3) 0.0424(2) 0.6051(2) 0.0197(7) Uani 1 1 d . . . . .
C14 C 0.6572(4) 0.4612(2) 0.5263(2) 0.0255(7) Uani 1 1 d . . . . .
H14 H 0.641062 0.436584 0.577428 0.031 Uiso 1 1 calc R U . . .
C1 C 0.2074(3) 0.2068(2) 0.3375(2) 0.0187(6) Uani 1 1 d . . . . .
C13 C 0.7059(4) 0.5479(3) 0.5290(2) 0.0274(8) Uani 1 1 d . . . . .
H13 H 0.722674 0.581287 0.581707 0.033 Uiso 1 1 calc R U . . .
C21 C 0.9107(4) 0.0048(3) 0.6896(3) 0.0304(8) Uani 1 1 d . . . . .
H21 H 0.854925 -0.021509 0.720344 0.036 Uiso 1 1 calc R U . . .
C15 C 0.7101(3) 0.0399(2) 0.5639(2) 0.0193(6) Uani 1 1 d . . . . .
C7 C 0.0087(3) 0.2142(3) 0.2051(2) 0.0252(7) Uani 1 1 d . . . . .
H7 H 0.065175 0.206889 0.168289 0.030 Uiso 1 1 calc R U . . .
C12 C 0.7298(4) 0.5850(2) 0.4529(2) 0.0257(7) Uani 1 1 d . . . . .
C17 C 0.9416(3) 0.0811(3) 0.5607(3) 0.0280(8) Uani 1 1 d . . . . .
H17 H 0.905934 0.106634 0.504327 0.034 Uiso 1 1 calc R U . . .
C19 C 1.1305(3) 0.0442(3) 0.6825(3) 0.0316(8) Uani 1 1 d . . . . .
C18 C 1.0782(4) 0.0824(3) 0.5987(3) 0.0330(9) Uani 1 1 d . . . . .
H18 H 1.134651 0.108514 0.568404 0.040 Uiso 1 1 calc R U . . .
C11 C 0.7050(4) 0.5350(3) 0.3752(3) 0.0345(9) Uani 1 1 d . . . . .
H11 H 0.720801 0.559945 0.324012 0.041 Uiso 1 1 calc R U . . .
C3 C -0.0228(3) 0.2332(3) 0.3511(2) 0.0321(9) Uani 1 1 d . . . . .
H3 H 0.012993 0.239729 0.412735 0.039 Uiso 1 1 calc R U . . .
C6 C -0.1282(3) 0.2182(3) 0.1679(2) 0.0279(8) Uani 1 1 d . . . . .
H6 H -0.163716 0.215334 0.105970 0.034 Uiso 1 1 calc R U . . .
C5 C -0.2128(3) 0.2265(3) 0.2224(2) 0.0299(8) Uani 1 1 d . . . . .
C20 C 1.0473(4) 0.0066(3) 0.7275(3) 0.0388(10) Uani 1 1 d . . . . .
H20 H 1.083491 -0.018011 0.784244 0.047 Uiso 1 1 calc R U . . .
C4 C -0.1600(4) 0.2358(3) 0.3145(3) 0.0378(10) Uani 1 1 d . . . . .
H4 H -0.216651 0.243610 0.351082 0.045 Uiso 1 1 calc R U . . .
O11 O 1.2665(3) 0.0412(2) 0.7222(3) 0.0483(9) Uani 1 1 d . . . . .
H11A H 1.301480 0.087073 0.709637 0.072 Uiso 1 1 calc DR U . . .

loop_
_atom_site_aniso_label
_atom_site_aniso_U_11
_atom_site_aniso_U_22
_atom_site_aniso_U_33
_atom_site_aniso_U_23
_atom_site_aniso_U_13
_atom_site_aniso_U_12
Er1 0.01423(11) 0.01909(13) 0.01140(12) 0.00110(5) 0.00475(7) -0.00065(4)
O3 0.0316(12) 0.0275(13) 0.0128(11) 0.0006(10) 0.0043(10) -0.0073(10)
O6 0.0194(10) 0.0246(13) 0.0212(11) 0.0040(10) 0.0041(9) -0.0054(9)
O4 0.0384(13) 0.0268(13) 0.0157(11) -0.0029(10) 0.0102(10) -0.0100(10)
O1 0.0177(10) 0.0303(13) 0.0156(11) 0.0029(10) 0.0061(9) 0.0027(10)
O5 0.0183(10) 0.0360(15) 0.0222(12) 0.0099(11) 0.0048(9) 0.0026(10)
O7 0.0364(14) 0.0420(17) 0.0220(13) -0.0017(12) 0.0145(11) 0.0107(13)
O8 0.0412(14) 0.0306(15) 0.0195(12) 0.0007(11) 0.0155(11) 0.0055(12)
O2 0.0200(11) 0.0373(15) 0.0180(11) -0.0090(11) 0.0026(9) 0.0047(10)
O12 0.0323(13) 0.0425(18) 0.0336(15) 0.0191(13) 0.0123(12) 0.0014(12)
O10 0.0573(18) 0.0245(14) 0.0384(17) -0.0073(13) 0.0268(15) -0.0122(14)
O9 0.0165(11) 0.093(3) 0.0195(13) 0.0005(15) 0.0028(10) 0.0098(13)
C8 0.0171(13) 0.0215(17) 0.0170(15) -0.0005(13) 0.0028(12) 0.0011(12)
C9 0.0228(15) 0.0239(17) 0.0178(15) -0.0006(14) 0.0080(13) -0.0023(13)
C2 0.0137(13) 0.0300(19) 0.0196(16) 0.0007(14) 0.0046(12) 0.0015(12)
C10 0.049(2) 0.029(2) 0.0191(17) -0.0049(15) 0.0169(16) -0.0083(17)
C16 0.0159(13) 0.0195(17) 0.0218(16) -0.0001(13) 0.0019(12) -0.0015(12)
C14 0.0344(17) 0.0269(19) 0.0178(16) 0.0029(14) 0.0116(14) -0.0067(15)
C1 0.0158(13) 0.0199(16) 0.0207(16) 0.0004(13) 0.0056(12) 0.0007(11)
C13 0.0358(18) 0.029(2) 0.0193(16) -0.0062(15) 0.0102(15) -0.0053(15)
C21 0.0253(16) 0.034(2) 0.0280(19) 0.0093(16) 0.0015(15) -0.0085(15)
C15 0.0192(14) 0.0210(17) 0.0172(15) -0.0027(13) 0.0043(12) -0.0012(12)
C7 0.0196(15) 0.037(2) 0.0217(17) 0.0036(15) 0.0093(13) 0.0028(14)
C12 0.0315(17) 0.0220(18) 0.0261(18) -0.0010(15) 0.0123(15) -0.0044(14)
C17 0.0236(16) 0.037(2) 0.0225(17) 0.0012(15) 0.0051(14) -0.0044(14)
C19 0.0180(15) 0.028(2) 0.043(2) -0.0007(17) 0.0001(15) -0.0010(14)
C18 0.0230(16) 0.042(2) 0.036(2) 0.0013(18) 0.0112(16) -0.0049(16)
C11 0.056(2) 0.029(2) 0.0270(19) -0.0014(16) 0.0256(19) -0.0113(18)
C3 0.0200(15) 0.057(3) 0.0173(16) -0.0070(17) 0.0021(13) 0.0045(16)
C6 0.0224(16) 0.046(2) 0.0133(15) 0.0044(15) 0.0023(13) 0.0046(15)
C5 0.0182(15) 0.049(2) 0.0208(17) 0.0025(17) 0.0028(13) 0.0075(15)
C20 0.0268(18) 0.042(2) 0.038(2) 0.016(2) -0.0071(17) -0.0063(17)
C4 0.0197(16) 0.074(3) 0.0212(18) -0.009(2) 0.0079(14) 0.0100(18)
O11 0.0197(12) 0.047(2) 0.067(2) 0.0086(17) -0.0051(14) -0.0031(12)

loop_
_atom_type_symbol
_atom_type_description
_atom_type_scat_dispersion_real
_atom_type_scat_dispersion_imag
_atom_type_scat_source
C C 0.0033 0.0016 'International Tables Vol C Tables 4.2.6.8 and 6.1.1.4'
H H 0.0000 0.0000 'International Tables Vol C Tables 4.2.6.8 and 6.1.1.4'
Er Er -0.2586 4.9576 'International Tables Vol C Tables 4.2.6.8 and 6.1.1.4'
O O 0.0106 0.0060 'International Tables Vol C Tables 4.2.6.8 and 6.1.1.4'

loop_
_geom_angle_atom_site_label_1
_geom_angle_atom_site_label_2
_geom_angle_atom_site_label_3
_geom_angle
_geom_angle_site_symmetry_1
_geom_angle_site_symmetry_3
_geom_angle_publ_flag
O6 Er1 O3 154.15(8) 3_656 . ?
O6 Er1 O4 151.66(8) 3_656 . ?
O6 Er1 O1 80.31(9) 3_656 . ?
O6 Er1 O7 82.50(9) 3_656 . ?
O6 Er1 O8 76.62(9) 3_656 . ?
O6 Er1 O2 92.32(9) 3_656 . ?
O4 Er1 O3 54.13(8) . . ?
O4 Er1 O1 79.05(9) . . ?
O4 Er1 O7 74.64(10) . . ?
O4 Er1 O2 91.42(9) . . ?
O1 Er1 O3 115.66(9) . . ?
O5 Er1 O3 82.46(9) . . ?
O5 Er1 O6 90.89(9) . 3_656 ?
O5 Er1 O4 98.99(9) . . ?
O5 Er1 O1 153.33(9) . . ?
O5 Er1 O7 75.01(9) . . ?
O5 Er1 O8 77.67(9) . . ?
O5 Er1 O2 151.53(9) . . ?
O7 Er1 O3 119.25(9) . . ?
O7 Er1 O1 78.89(8) . . ?
O8 Er1 O3 77.56(9) . . ?
O8 Er1 O4 131.37(9) . . ?
O8 Er1 O1 123.66(8) . . ?
O8 Er1 O7 145.11(10) . . ?
O8 Er1 O2 75.61(9) . . ?
O2 Er1 O3 82.41(9) . . ?
O2 Er1 O1 54.72(8) . . ?
O2 Er1 O7 133.45(9) . . ?
C8 O3 Er1 92.35(19) . . ?
C15 O6 Er1 137.7(2) . 3_656 ?
C8 O4 Er1 96.2(2) . . ?
C1 O1 Er1 92.19(19) . . ?
C15 O5 Er1 137.7(2) . . ?
Er1 O7 H7A 127.8 . . ?
Er1 O7 H7B 127.8 . . ?
H7A O7 H7B 104.4 . . ?
Er1 O8 H8A 110.3 . . ?
Er1 O8 H8B 109.8 . . ?
H8A O8 H8B 104.1 . . ?
C1 O2 Er1 93.40(18) . . ?
H12A O12 H12B 104.5 . . ?
C12 O10 H10 109.5 . . ?
C5 O9 H9 109.5 . . ?
O3 C8 O4 117.3(3) . . ?
O3 C8 C9 122.7(3) . . ?
O4 C8 C9 120.0(3) . . ?
C10 C9 C8 119.9(3) . . ?
C10 C9 C14 118.1(3) . . ?
C14 C9 C8 122.0(3) . . ?
C7 C2 C1 120.0(3) . . ?
C7 C2 C3 119.3(3) . . ?
C3 C2 C1 120.4(3) . . ?
C9 C10 H10A 119.5 . . ?
C11 C10 C9 120.9(4) . . ?
C11 C10 H10A 119.5 . . ?
C21 C16 C15 120.0(3) . . ?
C17 C16 C21 118.9(3) . . ?
C17 C16 C15 121.1(3) . . ?
C9 C14 H14 119.4 . . ?
C13 C14 C9 121.2(3) . . ?
C13 C14 H14 119.4 . . ?
O1 C1 O2 118.9(3) . . ?
O1 C1 C2 120.8(3) . . ?
O2 C1 C2 120.2(3) . . ?
C14 C13 H13 120.2 . . ?
C14 C13 C12 119.6(3) . . ?
C12 C13 H13 120.2 . . ?
C16 C21 H21 120.1 . . ?
C20 C21 C16 119.8(3) . . ?
C20 C21 H21 120.1 . . ?
O6 C15 C16 119.1(3) . . ?
O5 C15 O6 122.3(3) . . ?
O5 C15 C16 118.6(3) . . ?
C2 C7 H7 119.9 . . ?
C6 C7 C2 120.2(3) . . ?
C6 C7 H7 119.9 . . ?
O10 C12 C13 123.3(3) . . ?
O10 C12 C11 116.8(3) . . ?
C11 C12 C13 119.8(3) . . ?
C16 C17 H17 119.5 . . ?
C18 C17 C16 121.1(4) . . ?
C18 C17 H17 119.5 . . ?
C20 C19 C18 120.5(3) . . ?
C20 C19 O11 118.1(4) . . ?
O11 C19 C18 121.4(4) . . ?
C17 C18 C19 119.1(3) . . ?
C17 C18 H18 120.4 . . ?
C19 C18 H18 120.4 . . ?
C10 C11 C12 120.3(3) . . ?
C10 C11 H11 119.8 . . ?
C12 C11 H11 119.8 . . ?
C2 C3 H3 119.6 . . ?
C4 C3 C2 120.8(3) . . ?
C4 C3 H3 119.6 . . ?
C7 C6 H6 119.9 . . ?
C7 C6 C5 120.2(3) . . ?
C5 C6 H6 119.9 . . ?
O9 C5 C6 122.9(3) . . ?
O9 C5 C4 117.0(3) . . ?
C6 C5 C4 120.1(3) . . ?
C21 C20 H20 119.7 . . ?
C19 C20 C21 120.6(4) . . ?
C19 C20 H20 119.7 . . ?
C3 C4 C5 119.3(3) . . ?
C3 C4 H4 120.3 . . ?
C5 C4 H4 120.3 . . ?
C19 O11 H11A 109.5 . . ?

loop_
_geom_bond_atom_site_label_1
_geom_bond_atom_site_label_2
_geom_bond_distance
_geom_bond_site_symmetry_2
_geom_bond_publ_flag
Er1 O3 2.425(2) . ?
Er1 O6 2.289(2) 3_656 ?
Er1 O4 2.340(2) . ?
Er1 O1 2.390(2) . ?
Er1 O5 2.266(2) . ?
Er1 O7 2.368(2) . ?
Er1 O8 2.309(2) . ?
Er1 O2 2.350(2) . ?
O3 C8 1.268(4) . ?
O6 C15 1.277(4) . ?
O4 C8 1.272(4) . ?
O1 C1 1.253(4) . ?
O5 C15 1.259(4) . ?
O7 H7A 0.8729 . ?
O7 H7B 0.8719 . ?
O8 H8A 0.8592 . ?
O8 H8B 0.8585 . ?
O2 C1 1.277(4) . ?
O12 H12A 0.8498 . ?
O12 H12B 0.8501 . ?
O10 H10 0.8200 . ?
O10 C12 1.355(4) . ?
O9 H9 0.8200 . ?
O9 C5 1.355(4) . ?
C8 C9 1.462(5) . ?
C9 C10 1.390(5) . ?
C9 C14 1.393(5) . ?
C2 C1 1.475(4) . ?
C2 C7 1.385(5) . ?
C2 C3 1.387(5) . ?
C10 H10A 0.9300 . ?
C10 C11 1.374(6) . ?
C16 C21 1.394(5) . ?
C16 C15 1.471(4) . ?
C16 C17 1.389(5) . ?
C14 H14 0.9300 . ?
C14 C13 1.378(5) . ?
C13 H13 0.9300 . ?
C13 C12 1.386(5) . ?
C21 H21 0.9300 . ?
C21 C20 1.376(5) . ?
C7 H7 0.9300 . ?
C7 C6 1.378(5) . ?
C12 C11 1.378(5) . ?
C17 H17 0.9300 . ?
C17 C18 1.376(5) . ?
C19 C18 1.385(6) . ?
C19 C20 1.370(6) . ?
C19 O11 1.374(4) . ?
C18 H18 0.9300 . ?
C11 H11 0.9300 . ?
C3 H3 0.9300 . ?
C3 C4 1.380(5) . ?
C6 H6 0.9300 . ?
C6 C5 1.381(5) . ?
C5 C4 1.388(5) . ?
C20 H20 0.9300 . ?
C4 H4 0.9300 . ?
O11 H11A 0.8200 . ?

loop_
_geom_torsion_atom_site_label_1
_geom_torsion_atom_site_label_2
_geom_torsion_atom_site_label_3
_geom_torsion_atom_site_label_4
_geom_torsion
_geom_torsion_site_symmetry_1
_geom_torsion_site_symmetry_2
_geom_torsion_site_symmetry_3
_geom_torsion_site_symmetry_4
_geom_torsion_publ_flag
Er1 O3 C8 O4 -0.6(3) . . . . ?
Er1 O3 C8 C9 179.5(3) . . . . ?
Er1 O6 C15 O5 80.9(4) 3_656 . . . ?
Er1 O6 C15 C16 -98.9(4) 3_656 . . . ?
Er1 O4 C8 O3 0.7(3) . . . . ?
Er1 O4 C8 C9 -179.4(3) . . . . ?
Er1 O1 C1 O2 8.9(3) . . . . ?
Er1 O1 C1 C2 -167.1(3) . . . . ?
Er1 O5 C15 O6 23.6(5) . . . . ?
Er1 O5 C15 C16 -156.6(2) . . . . ?
Er1 O2 C1 O1 -9.1(3) . . . . ?
Er1 O2 C1 C2 167.0(3) . . . . ?
O3 C8 C9 C10 175.1(3) . . . . ?
O3 C8 C9 C14 -7.6(5) . . . . ?
O4 C8 C9 C10 -4.8(5) . . . . ?
O4 C8 C9 C14 172.5(3) . . . . ?
O10 C12 C11 C10 -179.0(4) . . . . ?
O9 C5 C4 C3 176.7(4) . . . . ?
C8 C9 C10 C11 176.9(4) . . . . ?
C8 C9 C14 C13 -177.2(3) . . . . ?
C9 C10 C11 C12 0.6(7) . . . . ?
C9 C14 C13 C12 0.1(6) . . . . ?
C2 C7 C6 C5 -1.9(6) . . . . ?
C2 C3 C4 C5 -0.3(7) . . . . ?
C10 C9 C14 C13 0.2(5) . . . . ?
C16 C21 C20 C19 -0.7(7) . . . . ?
C16 C17 C18 C19 0.1(6) . . . . ?
C14 C9 C10 C11 -0.6(6) . . . . ?
C14 C13 C12 O10 178.6(4) . . . . ?
C14 C13 C12 C11 -0.1(6) . . . . ?
C1 C2 C7 C6 173.2(4) . . . . ?
C1 C2 C3 C4 -172.1(4) . . . . ?
C13 C12 C11 C10 -0.2(6) . . . . ?
C21 C16 C15 O6 -10.5(5) . . . . ?
C21 C16 C15 O5 169.7(3) . . . . ?
C21 C16 C17 C18 0.3(6) . . . . ?
C15 C16 C21 C20 179.4(4) . . . . ?
C15 C16 C17 C18 -179.1(3) . . . . ?
C7 C2 C1 O1 -8.5(5) . . . . ?
C7 C2 C1 O2 175.5(3) . . . . ?
C7 C2 C3 C4 1.9(6) . . . . ?
C7 C6 C5 O9 -175.5(4) . . . . ?
C7 C6 C5 C4 3.5(7) . . . . ?
C17 C16 C21 C20 0.0(6) . . . . ?
C17 C16 C15 O6 168.9(3) . . . . ?
C17 C16 C15 O5 -10.9(5) . . . . ?
C18 C19 C20 C21 1.0(7) . . . . ?
C3 C2 C1 O1 165.5(4) . . . . ?
C3 C2 C1 O2 -10.5(5) . . . . ?
C3 C2 C7 C6 -0.8(6) . . . . ?
C6 C5 C4 C3 -2.4(7) . . . . ?
C20 C19 C18 C17 -0.7(6) . . . . ?
O11 C19 C18 C17 177.9(4) . . . . ?
O11 C19 C20 C21 -177.7(4) . . . . ?
